data_4322398
loop_
_publ_author_name
'Craig J. Matthews'
'Karen Avery'
'Zhiqiang Xu'
'Laurence K. Thompson'
'Liang Zhao'
'David O. Miller'
'Kumar Biradha'
'Karen Poirier'
'Michael J. Zaworotko'
'Claire Wilson'
'Andr\'es E. Goeta'
'Judith A. K. Howard'

_publ_section_title
;
 Tetranuclear Copper(II) and Nickel(II) Cluster Complexes Derived by
 Self-Assembly from a Series of Tetradentate Diazine Ligands: Structural
 and Magnetic Studies
;
_journal_name_full 'Inorganic Chemistry'
_journal_page_first 5266
_journal_page_last 5276
_journal_paper_doi 10.1021/ic990598f
_journal_volume 38
_journal_year 1999
_chemical_formula_sum 'C22 H27 Cu2 N14 O12.5'
_chemical_formula_weight 814.66
_chemical_name_systematic
; 
 ? 
;
_space_group_IT_number 13
_symmetry_cell_setting monoclinic
_symmetry_space_group_name_Hall '-P 2yac'
_symmetry_space_group_name_H-M 'P 1 2/n 1'
_atom_sites_solution_hydrogens difmap
_atom_sites_solution_primary direct
_atom_sites_solution_secondary difmap
_audit_creation_method SHELXL-97
_cell_angle_alpha 90.00
_cell_angle_beta 96.975(4)
_cell_angle_gamma 90.00
_cell_formula_units_Z 4
_cell_length_a 14.3573(4)
_cell_length_b 10.8910(6)
_cell_length_c 20.5360(10)
_cell_measurement_reflns_used 508
_cell_measurement_temperature 150(2)
_cell_measurement_theta_max 22.76
_cell_measurement_theta_min 14.93
_cell_volume 3187.4(3)
_computing_cell_refinement 'SMART (Bruker)'
_computing_data_collection 'SMART (Bruker)'
_computing_data_reduction 'SAINT (Bruker)'
_computing_structure_refinement 'SHELXL-97 (Sheldrick, 1997)'
_computing_structure_solution 'SHELXS-97 (Sheldrick, 1990)'
_diffrn_ambient_temperature 150(2)
_diffrn_measured_fraction_theta_full 0.999
_diffrn_measured_fraction_theta_max 0.999
_diffrn_measurement_device_type 'Bruker SMART'
_diffrn_measurement_method 'narrow /w-scans'
_diffrn_radiation_monochromator graphite
_diffrn_radiation_source 'fine-focus sealed tube'
_diffrn_radiation_type MoK\a
_diffrn_radiation_wavelength 0.71073
_diffrn_reflns_av_R_equivalents 0.0396
_diffrn_reflns_av_sigmaI/netI 0.0264
_diffrn_reflns_limit_h_max 18
_diffrn_reflns_limit_h_min -18
_diffrn_reflns_limit_k_max 14
_diffrn_reflns_limit_k_min -14
_diffrn_reflns_limit_l_max 26
_diffrn_reflns_limit_l_min -26
_diffrn_reflns_number 34768
_diffrn_reflns_theta_full 27.49
_diffrn_reflns_theta_max 27.49
_diffrn_reflns_theta_min 2.35
_exptl_absorpt_coefficient_mu 1.419
_exptl_absorpt_correction_T_max 0.472
_exptl_absorpt_correction_T_min 0.385
_exptl_absorpt_correction_type empirical
_exptl_absorpt_process_details
;
psi-scan correction using XPREP,  (BRUKER)
;
_exptl_crystal_colour green
_exptl_crystal_density_diffrn 1.698
_exptl_crystal_density_method 'not measured'
_exptl_crystal_description 'triangular prism'
_exptl_crystal_F_000 1660
_exptl_crystal_size_max 0.32
_exptl_crystal_size_mid 0.16
_exptl_crystal_size_min 0.16
_refine_diff_density_max 0.502
_refine_diff_density_min -0.473
_refine_diff_density_rms 0.069
_refine_ls_extinction_method none
_refine_ls_goodness_of_fit_ref 1.065
_refine_ls_hydrogen_treatment refall
_refine_ls_matrix_type full
_refine_ls_number_parameters 592
_refine_ls_number_reflns 7319
_refine_ls_number_restraints 0
_refine_ls_restrained_S_all 1.065
_refine_ls_R_factor_all 0.0431
_refine_ls_R_factor_gt 0.0326
_refine_ls_shift/su_max 0.023
_refine_ls_shift/su_mean 0.001
_refine_ls_structure_factor_coef Fsqd
_refine_ls_weighting_details 'calc w=1/[\s^2^(Fo^2^)+(0.0274P)^2^+4.1352P] where P=(Fo^2^+2Fc^2^)/3'
_refine_ls_weighting_scheme calc
_refine_ls_wR_factor_gt 0.0721
_refine_ls_wR_factor_ref 0.0784
_reflns_number_gt 6294
_reflns_number_total 7319
_reflns_threshold_expression >2sigma(I)
_cod_data_source_file ic990598f_2.cif
_cod_data_source_block zl33(5)
_cod_original_formula_sum 'C22 H27 Cu2 N14 O12.50'
_cod_database_code 4322398

loop_
_symmetry_equiv_pos_as_xyz
'x, y, z'
'-x+1/2, y, -z+1/2'
'-x, -y, -z'
'x-1/2, -y, z-1/2'

loop_
_atom_site_label
_atom_site_type_symbol
_atom_site_fract_x
_atom_site_fract_y
_atom_site_fract_z
_atom_site_U_iso_or_equiv
_atom_site_adp_type
_atom_site_occupancy
_atom_site_symmetry_multiplicity
_atom_site_calc_flag
_atom_site_refinement_flags
_atom_site_disorder_assembly
_atom_site_disorder_group
Cu1 Cu 0.103736(18) 0.72577(2) 0.145461(13) 0.01816(7) Uani 1 1 d . . .
O1 O 0.23839(10) 0.67109(13) 0.14927(7) 0.0193(3) Uani 1 1 d . . .
N1 N 0.41091(12) 0.56930(15) 0.17140(8) 0.0176(3) Uani 1 1 d . . .
C1 C 0.49627(15) 0.5175(2) 0.18352(11) 0.0209(4) Uani 1 1 d . . .
H1 H 0.5495(17) 0.572(2) 0.1856(12) 0.021(6) Uiso 1 1 d . . .
Cu2 Cu 0.387275(18) 0.75058(2) 0.157311(12) 0.01722(7) Uani 1 1 d . . .
O2 O 0.11629(11) 0.80434(13) 0.24805(7) 0.0194(3) Uani 1 1 d . . .
N2 N 0.43231(14) 0.31525(17) 0.18878(10) 0.0253(4) Uani 1 1 d . . .
C2 C 0.50611(16) 0.3916(2) 0.19250(11) 0.0232(4) Uani 1 1 d . . .
H2 H 0.5679(18) 0.359(2) 0.2017(12) 0.022(6) Uiso 1 1 d . . .
N3 N 0.17037(13) 0.47960(16) 0.16188(9) 0.0197(4) Uani 1 1 d . . .
C3 C 0.34812(16) 0.36774(19) 0.17686(12) 0.0233(5) Uani 1 1 d . . .
H3 H 0.2924(18) 0.317(2) 0.1707(12) 0.025(6) Uiso 1 1 d . . .
N4 N 0.09080(12) 0.55318(16) 0.15753(9) 0.0193(4) Uani 1 1 d . . .
C4 C 0.33591(15) 0.49437(18) 0.16875(10) 0.0172(4) Uani 1 1 d . . .
N5 N -0.00739(16) 0.38261(18) 0.14564(11) 0.0266(4) Uani 1 1 d . . .
H5B H 0.037(2) 0.340(3) 0.1397(14) 0.035(8) Uiso 1 1 d . . .
H5A H -0.060(2) 0.357(3) 0.1371(13) 0.028(7) Uiso 1 1 d . . .
C5 C 0.24213(15) 0.55284(18) 0.15866(10) 0.0170(4) Uani 1 1 d . . .
N6 N -0.03960(13) 0.71223(17) 0.14487(9) 0.0218(4) Uani 1 1 d . . .
C6 C 0.00824(15) 0.50311(19) 0.15057(10) 0.0196(4) Uani 1 1 d . . .
N7 N 0.11914(13) 0.90699(16) 0.12890(9) 0.0193(4) Uani 1 1 d . . .
C7 C -0.06849(15) 0.5946(2) 0.15127(11) 0.0214(4) Uani 1 1 d . . .
N8 N 0.12827(17) 1.16194(18) 0.11488(10) 0.0334(5) Uani 1 1 d . . .
C8 C -0.15939(17) 0.5658(2) 0.16121(13) 0.0290(5) Uani 1 1 d . . .
H8 H -0.1754(19) 0.488(3) 0.1673(13) 0.031(7) Uiso 1 1 d . . .
N9 N 0.13664(13) 0.99619(16) 0.29775(9) 0.0207(4) Uani 1 1 d . . .
C9 C -0.22323(18) 0.6611(3) 0.16476(14) 0.0364(6) Uani 1 1 d . . .
H10 H -0.285(2) 0.643(3) 0.1710(15) 0.045(9) Uiso 1 1 d . . .
N10 N 0.13382(13) 0.92341(16) 0.35326(9) 0.0199(4) Uani 1 1 d . . .
C10 C -0.19465(19) 0.7810(3) 0.15738(15) 0.0371(6) Uani 1 1 d . . .
H9 H -0.235(2) 0.851(3) 0.1591(15) 0.045(9) Uiso 1 1 d . . .
N11 N 0.12792(17) 1.09597(18) 0.41984(11) 0.0304(5) Uani 1 1 d . . .
H11A H 0.125(2) 1.140(3) 0.3852(16) 0.038(8) Uiso 1 1 d . . .
H11B H 0.127(2) 1.126(3) 0.4563(16) 0.036(8) Uiso 1 1 d . . .
C11 C -0.10223(18) 0.8025(2) 0.14743(13) 0.0306(5) Uani 1 1 d . . .
H11 H -0.078(2) 0.880(3) 0.1408(14) 0.039(8) Uiso 1 1 d . . .
N12 N 0.11592(12) 0.76656(16) 0.44258(9) 0.0190(4) Uani 1 1 d . . .
C12 C 0.11853(18) 0.9598(2) 0.06984(12) 0.0256(5) Uani 1 1 d . . .
H12 H 0.1130(18) 0.912(3) 0.0360(14) 0.027(7) Uiso 1 1 d . . .
C13 C 0.1234(2) 1.0862(2) 0.06320(12) 0.0314(5) Uani 1 1 d . . .
H13 H 0.121(2) 1.120(3) 0.0196(15) 0.039(8) Uiso 1 1 d . . .
C14 C 0.13055(18) 1.1087(2) 0.17364(12) 0.0273(5) Uani 1 1 d . . .
H14 H 0.134(2) 1.159(3) 0.2114(14) 0.035(7) Uiso 1 1 d . . .
C15 C 0.12648(15) 0.98160(18) 0.18150(10) 0.0186(4) Uani 1 1 d . . .
C16 C 0.12724(15) 0.92278(18) 0.24685(10) 0.0184(4) Uani 1 1 d . . .
C17 C 0.12834(15) 0.97566(19) 0.40987(10) 0.0196(4) Uani 1 1 d . . .
C18 C 0.12152(15) 0.88495(18) 0.46340(10) 0.0182(4) Uani 1 1 d . . .
C19 C 0.12064(17) 0.9163(2) 0.52871(11) 0.0244(5) Uani 1 1 d . . .
H19 H 0.1265(17) 0.998(2) 0.5427(12) 0.019(6) Uiso 1 1 d . . .
C20 C 0.11446(18) 0.8230(2) 0.57444(12) 0.0273(5) Uani 1 1 d . . .
H20 H 0.1133(19) 0.843(2) 0.6181(14) 0.030(7) Uiso 1 1 d . . .
C21 C 0.11034(19) 0.7025(2) 0.55309(12) 0.0289(5) Uani 1 1 d . . .
H21 H 0.1069(19) 0.640(3) 0.5816(13) 0.029(7) Uiso 1 1 d . . .
C22 C 0.11066(17) 0.6776(2) 0.48694(11) 0.0237(5) Uani 1 1 d . . .
H22 H 0.1076(19) 0.601(3) 0.4704(14) 0.032(7) Uiso 1 1 d . . .
O1W O -0.07618(19) 0.0340(2) 0.28477(11) 0.0463(5) Uani 1 1 d . . .
H1WB H -0.140(3) 0.013(3) 0.2849(16) 0.053(10) Uiso 1 1 d . . .
H1WA H -0.022(3) 0.067(4) 0.280(2) 0.088(16) Uiso 1 1 d . . .
O2W O -0.2500 0.3156(4) 0.2500 0.0777(15) Uani 1 2 d S . .
H2WA H -0.232(3) 0.273(3) 0.226(2) 0.063(13) Uiso 1 1 d . . .
O3W O -0.1113(2) 0.5887(3) -0.00610(13) 0.0565(6) Uani 1 1 d . . .
H3WA H -0.112(4) 0.511(5) -0.012(2) 0.109(19) Uiso 1 1 d . . .
H3WB H -0.156(4) 0.614(6) -0.021(3) 0.12(2) Uiso 1 1 d . . .
O4W O 0.0745(2) 0.6745(2) 0.01971(11) 0.0451(5) Uani 1 1 d . . .
H4WA H 0.100(3) 0.704(3) -0.0117(19) 0.057(11) Uiso 1 1 d . . .
H4WB H 0.023(3) 0.665(3) 0.0098(18) 0.052(12) Uiso 1 1 d . . .
O5W O 0.05792(12) 1.21519(17) 0.66948(10) 0.0274(4) Uani 1 1 d . . .
H5WB H 0.072(2) 1.218(3) 0.6327(17) 0.041(9) Uiso 1 1 d . . .
H5WA H 0.067(2) 1.150(3) 0.6809(15) 0.034(9) Uiso 1 1 d . . .
N100 N -0.37295(18) 0.66747(18) 0.02595(10) 0.0361(5) Uani 1 1 d . . .
O101 O -0.3385(2) 0.6436(2) -0.02530(11) 0.0764(9) Uani 1 1 d . . .
O102 O -0.39781(16) 0.58559(16) 0.06211(9) 0.0427(5) Uani 1 1 d . . .
O103 O -0.38455(14) 0.77915(14) 0.04114(8) 0.0311(4) Uani 1 1 d . . .
N200 N -0.15263(19) 0.1474(2) 0.11802(15) 0.0439(6) Uani 1 1 d . . .
O201 O -0.1018(6) 0.0737(6) 0.0859(4) 0.077(2) Uani 0.676(10) 1 d P A 1
O202 O -0.1687(2) 0.2496(3) 0.0898(2) 0.0409(14) Uani 0.676(10) 1 d P A 1
O203 O -0.1815(8) 0.1140(7) 0.1649(5) 0.0534(19) Uani 0.676(10) 1 d P A 1
O211 O -0.1034(10) 0.1267(13) 0.0874(7) 0.067(4) Uani 0.324(10) 1 d P A 2
O212 O -0.1829(5) 0.2619(5) 0.1390(7) 0.052(4) Uani 0.324(10) 1 d P A 2
O213 O -0.1868(14) 0.0726(12) 0.1642(11) 0.042(3) Uani 0.324(10) 1 d P A 2

loop_
_atom_site_aniso_label
_atom_site_aniso_U_11
_atom_site_aniso_U_22
_atom_site_aniso_U_33
_atom_site_aniso_U_23
_atom_site_aniso_U_13
_atom_site_aniso_U_12
Cu1 0.02046(13) 0.01153(11) 0.02292(14) -0.00129(9) 0.00440(10) -0.00018(9)
O1 0.0212(7) 0.0117(6) 0.0255(8) -0.0008(6) 0.0052(6) 0.0004(5)
N1 0.0239(9) 0.0147(8) 0.0149(8) 0.0014(6) 0.0046(7) 0.0005(7)
C1 0.0214(11) 0.0202(10) 0.0219(11) 0.0025(8) 0.0059(8) -0.0002(8)
Cu2 0.02428(14) 0.01059(11) 0.01716(13) 0.00068(9) 0.00398(10) -0.00124(9)
O2 0.0285(8) 0.0115(6) 0.0187(7) -0.0008(5) 0.0049(6) 0.0003(6)
N2 0.0301(10) 0.0151(8) 0.0319(11) 0.0030(8) 0.0083(8) 0.0036(8)
C2 0.0247(11) 0.0220(10) 0.0240(11) 0.0032(9) 0.0070(9) 0.0061(9)
N3 0.0209(9) 0.0140(8) 0.0245(9) -0.0009(7) 0.0034(7) 0.0005(7)
C3 0.0271(12) 0.0139(10) 0.0300(12) -0.0003(8) 0.0085(9) -0.0013(9)
N4 0.0208(9) 0.0138(8) 0.0235(9) -0.0011(7) 0.0035(7) -0.0004(7)
C4 0.0226(10) 0.0139(9) 0.0157(10) -0.0007(7) 0.0054(8) -0.0012(8)
N5 0.0238(11) 0.0168(9) 0.0388(12) -0.0009(8) 0.0017(9) -0.0046(8)
C5 0.0234(10) 0.0132(9) 0.0148(9) -0.0011(7) 0.0033(8) -0.0005(8)
N6 0.0218(9) 0.0194(9) 0.0239(9) 0.0001(7) 0.0024(7) -0.0001(7)
C6 0.0229(11) 0.0175(10) 0.0183(10) -0.0002(8) 0.0014(8) -0.0017(8)
N7 0.0228(9) 0.0150(8) 0.0208(9) -0.0001(7) 0.0053(7) 0.0012(7)
C7 0.0232(11) 0.0205(10) 0.0198(10) -0.0007(8) -0.0003(8) -0.0010(8)
N8 0.0568(14) 0.0161(9) 0.0274(11) 0.0027(8) 0.0058(10) -0.0005(9)
C8 0.0239(12) 0.0268(12) 0.0362(14) 0.0030(10) 0.0026(10) -0.0037(9)
N9 0.0320(10) 0.0133(8) 0.0179(9) 0.0018(7) 0.0073(8) 0.0004(7)
C9 0.0212(12) 0.0412(15) 0.0472(16) 0.0040(12) 0.0058(11) 0.0015(11)
N10 0.0272(9) 0.0132(8) 0.0198(9) -0.0003(7) 0.0049(7) 0.0005(7)
C10 0.0260(12) 0.0324(13) 0.0529(17) 0.0012(12) 0.0049(11) 0.0075(11)
N11 0.0579(14) 0.0143(9) 0.0208(11) -0.0029(8) 0.0117(10) -0.0005(9)
C11 0.0284(12) 0.0220(11) 0.0414(15) 0.0015(10) 0.0038(10) 0.0025(10)
N12 0.0220(9) 0.0147(8) 0.0202(9) -0.0010(7) 0.0025(7) 0.0007(7)
C12 0.0366(13) 0.0218(11) 0.0188(11) 0.0001(9) 0.0053(9) 0.0014(9)
C13 0.0494(16) 0.0215(11) 0.0234(12) 0.0051(9) 0.0047(11) -0.0003(10)
C14 0.0442(14) 0.0150(10) 0.0224(11) -0.0007(9) 0.0033(10) 0.0003(9)
C15 0.0221(10) 0.0151(9) 0.0188(10) -0.0001(8) 0.0034(8) 0.0006(8)
C16 0.0221(10) 0.0133(9) 0.0203(10) 0.0011(8) 0.0046(8) 0.0030(8)
C17 0.0234(11) 0.0152(9) 0.0207(11) -0.0018(8) 0.0046(8) -0.0003(8)
C18 0.0209(10) 0.0144(9) 0.0193(10) -0.0020(8) 0.0025(8) 0.0011(8)
C19 0.0327(12) 0.0179(10) 0.0226(11) -0.0031(9) 0.0034(9) 0.0023(9)
C20 0.0412(14) 0.0242(11) 0.0168(11) -0.0022(9) 0.0047(10) 0.0013(10)
C21 0.0437(14) 0.0201(11) 0.0232(12) 0.0043(9) 0.0054(10) -0.0002(10)
C22 0.0329(12) 0.0154(10) 0.0233(11) -0.0005(8) 0.0058(9) 0.0016(9)
O1W 0.0494(14) 0.0451(12) 0.0441(12) 0.0037(10) 0.0047(10) 0.0134(11)
O2W 0.064(3) 0.037(2) 0.137(5) 0.000 0.032(3) 0.000
O3W 0.0556(16) 0.0632(17) 0.0476(14) -0.0185(12) -0.0060(11) 0.0066(13)
O4W 0.0568(15) 0.0466(12) 0.0319(11) 0.0001(9) 0.0045(11) -0.0147(11)
O5W 0.0305(9) 0.0251(9) 0.0272(10) 0.0020(7) 0.0064(7) 0.0035(7)
N100 0.0657(16) 0.0181(9) 0.0254(11) 0.0014(8) 0.0094(10) 0.0038(10)
O101 0.165(3) 0.0319(11) 0.0429(13) 0.0036(10) 0.0538(16) 0.0218(14)
O102 0.0776(15) 0.0177(8) 0.0340(10) 0.0067(7) 0.0113(10) -0.0063(9)
O103 0.0539(11) 0.0135(7) 0.0272(9) 0.0011(6) 0.0099(8) 0.0016(7)
N200 0.0401(14) 0.0284(12) 0.0578(18) 0.0125(12) -0.0165(13) -0.0100(10)
O201 0.131(5) 0.059(4) 0.048(3) 0.014(3) 0.038(3) 0.032(4)
O202 0.0353(17) 0.0274(15) 0.056(3) 0.0132(15) -0.0086(16) -0.0084(12)
O203 0.067(4) 0.062(5) 0.032(2) 0.016(4) 0.010(2) 0.015(4)
O211 0.064(7) 0.075(9) 0.072(7) -0.034(7) 0.044(6) -0.038(7)
O212 0.038(4) 0.022(3) 0.098(10) -0.007(4) 0.015(4) -0.007(3)
O213 0.038(4) 0.037(7) 0.050(6) 0.023(6) 0.002(3) -0.003(5)

loop_
_atom_type_symbol
_atom_type_description
_atom_type_scat_dispersion_real
_atom_type_scat_dispersion_imag
_atom_type_scat_source
C C 0.0033 0.0016 'International Tables Vol C Tables 4.2.6.8 and 6.1.1.4'
N N 0.0061 0.0033 'International Tables Vol C Tables 4.2.6.8 and 6.1.1.4'
O O 0.0106 0.0060 'International Tables Vol C Tables 4.2.6.8 and 6.1.1.4'
Cu Cu 0.3201 1.2651 'International Tables Vol C Tables 4.2.6.8 and 6.1.1.4'
H H 0.0000 0.0000 'International Tables Vol C Tables 4.2.6.8 and 6.1.1.4'

loop_
_geom_angle_atom_site_label_1
_geom_angle_atom_site_label_2
_geom_angle_atom_site_label_3
_geom_angle
_geom_angle_site_symmetry_1
_geom_angle_site_symmetry_3
_geom_angle_publ_flag
N4 Cu1 O1 79.16(7) . . yes
N4 Cu1 N7 177.57(8) . . yes
O1 Cu1 N7 99.86(7) . . yes
N4 Cu1 N6 79.48(7) . . yes
O1 Cu1 N6 158.62(7) . . yes
N7 Cu1 N6 101.45(7) . . yes
N4 Cu1 O2 104.46(7) . . yes
O1 Cu1 O2 96.21(6) . . yes
N7 Cu1 O2 77.82(6) . . yes
N6 Cu1 O2 89.95(6) . . yes
N4 Cu1 Cu2 85.84(6) . 2 ?
O1 Cu1 Cu2 93.84(4) . 2 ?
N7 Cu1 Cu2 96.46(5) . 2 ?
N6 Cu1 Cu2 85.48(5) . 2 ?
O2 Cu1 Cu2 18.65(4) . 2 ?
N4 Cu1 Cu2 99.82(5) . . ?
O1 Cu1 Cu2 21.03(4) . . ?
N7 Cu1 Cu2 79.36(5) . . ?
N6 Cu1 Cu2 176.91(5) . . ?
O2 Cu1 Cu2 87.31(4) . . ?
Cu2 Cu1 Cu2 91.473(8) 2 . ?
C5 O1 Cu1 108.67(13) . . ?
C5 O1 Cu2 109.95(13) . . ?
Cu1 O1 Cu2 140.58(7) . . yes
C1 N1 C4 117.34(18) . . ?
C1 N1 Cu2 124.81(14) . . ?
C4 N1 Cu2 117.85(14) . . ?
N1 C1 C2 121.0(2) . . ?
N1 C1 H1 116.7(15) . . ?
C2 C1 H1 122.3(15) . . ?
N10 Cu2 N1 178.23(8) 2 . yes
N10 Cu2 O2 78.67(7) 2 2 yes
N1 Cu2 O2 99.65(6) . 2 yes
N10 Cu2 N12 79.59(7) 2 2 yes
N1 Cu2 N12 102.07(7) . 2 yes
O2 Cu2 N12 158.26(6) 2 2 yes
N10 Cu2 O1 103.28(7) 2 . yes
N1 Cu2 O1 77.30(6) . . yes
O2 Cu2 O1 92.64(6) 2 . yes
N12 Cu2 O1 93.01(6) 2 . yes
N10 Cu2 Cu1 85.12(6) 2 . ?
N1 Cu2 Cu1 95.36(5) . . ?
O2 Cu2 Cu1 86.28(4) 2 . ?
N12 Cu2 Cu1 92.59(5) 2 . ?
O1 Cu2 Cu1 18.38(3) . . ?
C16 O2 Cu2 108.69(13) . 2 ?
C16 O2 Cu1 110.73(13) . . ?
Cu2 O2 Cu1 140.55(7) 2 . yes
C3 N2 C2 115.93(19) . . ?
N2 C2 C1 122.5(2) . . ?
N2 C2 H2 119.3(15) . . ?
C1 C2 H2 118.2(15) . . ?
C5 N3 N4 106.91(16) . . ?
N2 C3 C4 122.9(2) . . ?
N2 C3 H3 119.8(15) . . ?
C4 C3 H3 117.2(15) . . ?
C6 N4 N3 119.87(17) . . ?
C6 N4 Cu1 120.14(15) . . ?
N3 N4 Cu1 118.97(13) . . ?
N1 C4 C3 120.33(19) . . ?
N1 C4 C5 116.99(17) . . ?
C3 C4 C5 122.66(19) . . ?
C6 N5 H5B 117(2) . . ?
C6 N5 H5A 120(2) . . ?
H5B N5 H5A 120(3) . . ?
O1 C5 N3 126.20(19) . . ?
O1 C5 C4 117.80(18) . . ?
N3 C5 C4 115.97(18) . . ?
C11 N6 C7 118.4(2) . . ?
C11 N6 Cu1 128.49(16) . . ?
C7 N6 Cu1 112.53(14) . . ?
N4 C6 N5 124.4(2) . . ?
N4 C6 C7 112.69(18) . . ?
N5 C6 C7 122.8(2) . . ?
C12 N7 C15 117.27(19) . . ?
C12 N7 Cu1 125.62(15) . . ?
C15 N7 Cu1 117.04(14) . . ?
N6 C7 C8 122.2(2) . . ?
N6 C7 C6 113.32(19) . . ?
C8 C7 C6 124.3(2) . . ?
C14 N8 C13 116.2(2) . . ?
C7 C8 C9 118.6(2) . . ?
C7 C8 H8 120.0(18) . . ?
C9 C8 H8 121.3(18) . . ?
C16 N9 N10 107.18(16) . . ?
C10 C9 C8 119.5(2) . . ?
C10 C9 H10 120.6(19) . . ?
C8 C9 H10 120(2) . . ?
C17 N10 N9 119.44(17) . . ?
C17 N10 Cu2 120.26(15) . 2 ?
N9 N10 Cu2 119.11(13) . 2 ?
C9 C10 C11 118.5(2) . . ?
C9 C10 H9 123.9(19) . . ?
C11 C10 H9 117.6(19) . . ?
C17 N11 H11A 115(2) . . ?
C17 N11 H11B 122(2) . . ?
H11A N11 H11B 122(3) . . ?
N6 C11 C10 122.8(2) . . ?
N6 C11 H11 113.7(18) . . ?
C10 C11 H11 123.4(18) . . ?
C22 N12 C18 118.64(19) . . ?
C22 N12 Cu2 128.49(15) . 2 ?
C18 N12 Cu2 112.84(14) . 2 ?
N7 C12 C13 121.3(2) . . ?
N7 C12 H12 117.4(18) . . ?
C13 C12 H12 121.2(18) . . ?
N8 C13 C12 122.2(2) . . ?
N8 C13 H13 119.8(18) . . ?
C12 C13 H13 118.0(18) . . ?
N8 C14 C15 122.6(2) . . ?
N8 C14 H14 118.8(17) . . ?
C15 C14 H14 118.6(17) . . ?
N7 C15 C14 120.4(2) . . ?
N7 C15 C16 117.13(18) . . ?
C14 C15 C16 122.42(19) . . ?
O2 C16 N9 126.26(19) . . ?
O2 C16 C15 117.21(18) . . ?
N9 C16 C15 116.51(18) . . ?
N10 C17 N11 124.8(2) . . ?
N10 C17 C18 112.61(18) . . ?
N11 C17 C18 122.6(2) . . ?
N12 C18 C19 122.11(19) . . ?
N12 C18 C17 113.83(18) . . ?
C19 C18 C17 124.06(19) . . ?
C18 C19 C20 118.8(2) . . ?
C18 C19 H19 121.3(15) . . ?
C20 C19 H19 119.9(15) . . ?
C21 C20 C19 118.8(2) . . ?
C21 C20 H20 121.7(17) . . ?
C19 C20 H20 119.5(17) . . ?
C20 C21 C22 119.4(2) . . ?
C20 C21 H21 120.7(17) . . ?
C22 C21 H21 119.9(17) . . ?
N12 C22 C21 122.2(2) . . ?
N12 C22 H22 114.9(18) . . ?
C21 C22 H22 122.9(18) . . ?
H1WB O1W H1WA 168(4) . . ?
H3WA O3W H3WB 109(5) . . ?
H4WA O4W H4WB 110(4) . . ?
H5WB O5W H5WA 106(3) . . ?
O102 N100 O101 121.9(2) . . ?
O102 N100 O103 119.0(2) . . ?
O101 N100 O103 119.0(2) . . ?
O211 N200 O203 141.9(11) . . ?
O211 N200 O202 90.8(10) . . ?
O203 N200 O202 126.7(6) . . ?
O211 N200 O201 25.0(8) . . ?
O203 N200 O201 120.3(5) . . ?
O202 N200 O201 112.9(4) . . ?
O211 N200 O213 128.2(12) . . ?
O203 N200 O213 17.9(11) . . ?
O202 N200 O213 140.6(8) . . ?
O201 N200 O213 104.4(8) . . ?
O211 N200 O212 130.1(8) . . ?
O203 N200 O212 82.4(6) . . ?
O202 N200 O212 46.6(4) . . ?
O201 N200 O212 155.1(5) . . ?
O213 N200 O212 99.4(9) . . ?

loop_
_geom_bond_atom_site_label_1
_geom_bond_atom_site_label_2
_geom_bond_distance
_geom_bond_site_symmetry_2
_geom_bond_publ_flag
Cu1 N4 1.9080(17) . yes
Cu1 O1 2.0153(15) . yes
Cu1 N7 2.0194(17) . yes
Cu1 N6 2.0618(18) . yes
Cu1 O2 2.2608(14) . yes
Cu1 Cu2 4.0457(4) 2 yes
Cu1 Cu2 4.0575(4) . yes
O1 C5 1.302(2) . ?
O1 Cu2 2.2936(15) . yes
N1 C1 1.345(3) . ?
N1 C4 1.347(3) . ?
N1 Cu2 2.0181(17) . yes
C1 C2 1.388(3) . ?
C1 H1 0.96(3) . ?
Cu2 N10 1.9146(17) 2 yes
Cu2 O2 2.0363(15) 2 yes
Cu2 N12 2.0538(18) 2 yes
O2 C16 1.300(2) . ?
O2 Cu2 2.0363(15) 2 yes
N2 C3 1.333(3) . ?
N2 C2 1.341(3) . ?
C2 H2 0.95(3) . ?
N3 C5 1.311(3) . ?
N3 N4 1.389(2) . ?
C3 C4 1.398(3) . ?
C3 H3 0.97(3) . ?
N4 C6 1.297(3) . ?
C4 C5 1.481(3) . ?
N5 C6 1.333(3) . ?
N5 H5B 0.81(3) . ?
N5 H5A 0.81(3) . ?
N6 C11 1.338(3) . ?
N6 C7 1.358(3) . ?
C6 C7 1.486(3) . ?
N7 C12 1.342(3) . ?
N7 C15 1.346(3) . ?
C7 C8 1.381(3) . ?
N8 C14 1.335(3) . ?
N8 C13 1.340(3) . ?
C8 C9 1.393(4) . ?
C8 H8 0.90(3) . ?
N9 C16 1.310(3) . ?
N9 N10 1.393(2) . ?
C9 C10 1.383(4) . ?
C9 H10 0.93(3) . ?
N10 C17 1.305(3) . ?
N10 Cu2 1.9146(17) 2 ?
C10 C11 1.387(4) . ?
C10 H9 0.96(3) . ?
N11 C17 1.326(3) . ?
N11 H11A 0.85(3) . ?
N11 H11B 0.82(3) . ?
C11 H11 0.93(3) . ?
N12 C22 1.338(3) . ?
N12 C18 1.358(3) . ?
N12 Cu2 2.0538(18) 2 ?
C12 C13 1.386(3) . ?
C12 H12 0.86(3) . ?
C13 H13 0.96(3) . ?
C14 C15 1.396(3) . ?
C14 H14 0.95(3) . ?
C15 C16 1.486(3) . ?
C17 C18 1.490(3) . ?
C18 C19 1.386(3) . ?
C19 C20 1.393(3) . ?
C19 H19 0.94(3) . ?
C20 C21 1.384(3) . ?
C20 H20 0.92(3) . ?
C21 C22 1.386(3) . ?
C21 H21 0.90(3) . ?
C22 H22 0.90(3) . ?
O1W H1WB 0.95(4) . ?
O1W H1WA 0.87(4) . ?
O2W H2WA 0.74(4) . ?
O3W H3WA 0.86(6) . ?
O3W H3WB 0.73(6) . ?
O4W H4WA 0.84(4) . ?
O4W H4WB 0.75(4) . ?
O5W H5WB 0.81(3) . ?
O5W H5WA 0.76(3) . ?
N100 O102 1.240(3) . ?
N100 O101 1.244(3) . ?
N100 O103 1.272(2) . ?
N200 O211 1.027(12) . ?
N200 O203 1.153(10) . ?
N200 O202 1.264(4) . ?
N200 O201 1.315(7) . ?
N200 O213 1.384(18) . ?
N200 O212 1.406(8) . ?

loop_
_geom_hbond_atom_site_label_D
_geom_hbond_atom_site_label_H
_geom_hbond_atom_site_label_A
_geom_hbond_distance_DH
_geom_hbond_distance_HA
_geom_hbond_distance_DA
_geom_hbond_angle_DHA
_geom_hbond_site_symmetry_A
N5 H5A O212 0.81(3) 2.05(3) 2.831(7) 163(3) .
N5 H5A O202 0.81(3) 2.09(3) 2.852(4) 157(3) .
N11 H11B O103 0.82(3) 2.05(3) 2.863(3) 172(3) 4_676
O2W H2WA O212 0.74(4) 2.01(4) 2.645(13) 145(4) .
O3W H3WA O4W 0.86(6) 2.10(6) 2.934(4) 164(5) 3_565
O4W H4WA O202 0.84(4) 2.05(4) 2.882(5) 172(4) 3_565
O4W H4WB O3W 0.75(4) 2.09(4) 2.817(4) 163(4) .
O5W H5WB O103 0.81(3) 2.05(4) 2.857(3) 176(3) 4_676
O5W H5WA O1W 0.76(3) 2.12(3) 2.873(3) 173(3) 3_566
O1W H1WB O203 0.95(4) 2.70(3) 2.863(10) 90(2) .
O1W H1WB O213 0.95(4) 2.57(4) 2.81(2) 94(2) .
